data_2232702
loop_
_publ_author_name
'Akhmad Aznan, Aina Mardia'
'Fairuz, Zainal Abidin'
'Abdullah, Zanariah'
'Ng, Seik Weng'
'Tiekink, Edward R. T.'

_publ_section_title
;
 <i>N</i>-(4-Chlorophenyl)-3-nitropyridin-2-amine
;
_journal_coeditor_code HB6473
_journal_issue 12
_journal_name_full 'Acta Crystallographica Section E'
_journal_page_first o3176
_journal_paper_doi 10.1107/S1600536811045570
_journal_volume 67
_journal_year 2011
_chemical_formula_iupac 'C11 H8 Cl N3 O2'
_chemical_formula_moiety 'C11 H8 Cl N3 O2'
_chemical_formula_sum 'C11 H8 Cl N3 O2'
_chemical_formula_weight 249.65
_chemical_name_common N-(4-Chlorphenyl)-3-nitropyridine-2-amine
_chemical_name_systematic
;
<i>N</i>-(4-Chlorophenyl)-3-nitropyridin-2-amine
;
_space_group_IT_number 15
_symmetry_cell_setting monoclinic
_symmetry_space_group_name_Hall '-C 2yc'
_symmetry_space_group_name_H-M 'C 1 2/c 1'
_atom_sites_solution_hydrogens geom
_atom_sites_solution_primary direct
_atom_sites_solution_secondary difmap
_cell_angle_alpha 90.00
_cell_angle_beta 123.1530(10)
_cell_angle_gamma 90.00
_cell_formula_units_Z 8
_cell_length_a 30.472(3)
_cell_length_b 3.8032(4)
_cell_length_c 21.300(2)
_cell_measurement_reflns_used 2586
_cell_measurement_temperature 100(2)
_cell_measurement_theta_max 27.973
_cell_measurement_theta_min 2.284
_cell_volume 2066.6(4)
_computing_cell_refinement 'SAINT (Bruker, 2009)'
_computing_data_collection 'APEX2 (Bruker, 2009)'
_computing_data_reduction 'SAINT (Bruker, 2009)'
_computing_molecular_graphics
;
ORTEP-3 (Farrugia, 1997) and DIAMOND (Brandenburg, 2006)
;
_computing_publication_material 'publCIF (Westrip, 2010)'
_computing_structure_refinement 'SHELXL97 (Sheldrick, 2008)'
_computing_structure_solution 'SHELXS97 (Sheldrick, 2008)'
_diffrn_ambient_temperature 100(2)
_diffrn_measured_fraction_theta_full 0.998
_diffrn_measured_fraction_theta_max 0.998
_diffrn_measurement_device_type 'Bruker SMART APEX CCD'
_diffrn_measurement_method '\w scans'
_diffrn_radiation_monochromator graphite
_diffrn_radiation_source 'fine-focus sealed tube'
_diffrn_radiation_type MoK\a
_diffrn_radiation_wavelength 0.71073
_diffrn_reflns_av_R_equivalents 0.0415
_diffrn_reflns_av_sigmaI/netI 0.0379
_diffrn_reflns_limit_h_max 38
_diffrn_reflns_limit_h_min -36
_diffrn_reflns_limit_k_max 4
_diffrn_reflns_limit_k_min -4
_diffrn_reflns_limit_l_max 27
_diffrn_reflns_limit_l_min -27
_diffrn_reflns_number 8919
_diffrn_reflns_theta_full 27.50
_diffrn_reflns_theta_max 27.50
_diffrn_reflns_theta_min 1.60
_diffrn_standards_decay_% 0
_diffrn_standards_interval_count 0
_diffrn_standards_interval_time 0
_diffrn_standards_number 0
_exptl_absorpt_coefficient_mu 0.361
_exptl_absorpt_correction_T_max 0.9822
_exptl_absorpt_correction_T_min 0.8690
_exptl_absorpt_correction_type multi-scan
_exptl_absorpt_process_details '(SADABS; Sheldrick, 1996)'
_exptl_crystal_colour red-brown
_exptl_crystal_density_diffrn 1.605
_exptl_crystal_density_method 'not measured'
_exptl_crystal_description prism
_exptl_crystal_F_000 1024
_exptl_crystal_size_max 0.40
_exptl_crystal_size_mid 0.15
_exptl_crystal_size_min 0.05
_refine_diff_density_max 0.329
_refine_diff_density_min -0.220
_refine_ls_extinction_method none
_refine_ls_goodness_of_fit_ref 1.003
_refine_ls_hydrogen_treatment mixed
_refine_ls_matrix_type full
_refine_ls_number_parameters 158
_refine_ls_number_reflns 2347
_refine_ls_number_restraints 0
_refine_ls_restrained_S_all 1.003
_refine_ls_R_factor_all 0.0461
_refine_ls_R_factor_gt 0.0342
_refine_ls_shift/su_max 0.001
_refine_ls_shift/su_mean 0.001
_refine_ls_structure_factor_coef Fsqd
_refine_ls_weighting_details 'calc w=1/[\s^2^(Fo^2^)+(0.0483P)^2^+1.1995P] where P=(Fo^2^+2Fc^2^)/3'
_refine_ls_weighting_scheme calc
_refine_ls_wR_factor_gt 0.0834
_refine_ls_wR_factor_ref 0.0907
_reflns_number_gt 1912
_reflns_number_total 2347
_reflns_threshold_expression I>2\s(I)
_cod_data_source_file hb6473.cif
_cod_data_source_block I
_cod_original_cell_volume 2066.7(4)
_cod_original_sg_symbol_H-M 'C 2/c'
_cod_database_code 2232702
_cod_database_fobs_code 2232702

loop_
_symmetry_equiv_pos_as_xyz
'x, y, z'
'x, -y, z+1/2'
'x+1/2, y+1/2, z'
'x+1/2, -y+1/2, z+1/2'
'-x, -y, -z'
'-x, y, -z-1/2'
'-x+1/2, -y+1/2, -z'
'-x+1/2, y+1/2, -z-1/2'

loop_
_atom_site_type_symbol
_atom_site_label
_atom_site_fract_x
_atom_site_fract_y
_atom_site_fract_z
_atom_site_U_iso_or_equiv
_atom_site_adp_type
_atom_site_calc_flag
_atom_site_refinement_flags
_atom_site_occupancy
_atom_site_symmetry_multiplicity
Cl Cl1 0.223442(15) 0.15167(11) 0.28841(2) 0.01760(13) Uani d . 1 1
O O1 0.00287(5) 1.1095(3) 0.32850(6) 0.0239(3) Uani d . 1 1
O O2 -0.01657(5) 1.3711(4) 0.40019(7) 0.0271(3) Uani d . 1 1
N N1 0.09477(5) 0.8069(4) 0.38672(8) 0.0151(3) Uani d . 1 1
H H1n 0.0640(8) 0.866(5) 0.3481(11) 0.021(5) Uiso d . 1 1
N N2 0.14771(5) 0.8205(4) 0.51652(7) 0.0155(3) Uani d . 1 1
N N3 0.01356(5) 1.1930(4) 0.39171(8) 0.0180(3) Uani d . 1 1
C C1 0.10203(6) 0.9037(4) 0.45291(9) 0.0141(3) Uani d . 1 1
C C2 0.06265(6) 1.0832(4) 0.45711(9) 0.0148(3) Uani d . 1 1
C C3 0.07133(7) 1.1672(4) 0.52649(9) 0.0175(3) Uani d . 1 1
H H3 0.0452 1.2859 0.5296 0.021 Uiso calc R 1 1
C C4 0.11814(7) 1.0768(4) 0.59046(9) 0.0181(4) Uani d . 1 1
H H4 0.1252 1.1299 0.6388 0.022 Uiso calc R 1 1
C C5 0.15475(6) 0.9047(4) 0.58188(9) 0.0172(3) Uani d . 1 1
H H5 0.1872 0.8427 0.6261 0.021 Uiso calc R 1 1
C C6 0.12870(6) 0.6443(4) 0.36965(9) 0.0137(3) Uani d . 1 1
C C7 0.18163(6) 0.5712(4) 0.42051(9) 0.0161(3) Uani d . 1 1
H H7 0.1978 0.6249 0.4722 0.019 Uiso calc R 1 1
C C8 0.21055(6) 0.4195(4) 0.39510(9) 0.0163(3) Uani d . 1 1
H H8 0.2467 0.3708 0.4294 0.020 Uiso calc R 1 1
C C9 0.18699(6) 0.3393(4) 0.32026(9) 0.0149(3) Uani d . 1 1
C C10 0.13421(6) 0.4065(4) 0.26931(9) 0.0161(3) Uani d . 1 1
H H10 0.1181 0.3478 0.2179 0.019 Uiso calc R 1 1
C C11 0.10550(6) 0.5593(4) 0.29426(9) 0.0158(3) Uani d . 1 1
H H11 0.0694 0.6076 0.2596 0.019 Uiso calc R 1 1

loop_
_atom_site_aniso_label
_atom_site_aniso_U_11
_atom_site_aniso_U_22
_atom_site_aniso_U_33
_atom_site_aniso_U_12
_atom_site_aniso_U_13
_atom_site_aniso_U_23
Cl1 0.0176(2) 0.0184(2) 0.0213(2) 0.00078(16) 0.01348(17) -0.00104(16)
O1 0.0167(6) 0.0340(8) 0.0164(6) 0.0051(5) 0.0062(5) -0.0024(5)
O2 0.0182(6) 0.0350(8) 0.0279(7) 0.0118(6) 0.0125(5) -0.0006(6)
N1 0.0103(7) 0.0182(7) 0.0148(6) 0.0020(6) 0.0056(6) -0.0004(6)
N2 0.0130(7) 0.0168(7) 0.0157(6) 0.0005(6) 0.0071(6) 0.0011(5)
N3 0.0148(7) 0.0186(7) 0.0213(7) 0.0018(6) 0.0103(6) -0.0002(6)
C1 0.0148(8) 0.0107(8) 0.0176(7) -0.0025(6) 0.0094(6) -0.0004(6)
C2 0.0115(8) 0.0141(8) 0.0184(8) -0.0007(6) 0.0079(6) -0.0003(6)
C3 0.0197(8) 0.0143(8) 0.0234(8) 0.0004(7) 0.0148(7) 0.0006(6)
C4 0.0225(9) 0.0167(8) 0.0178(8) -0.0018(7) 0.0128(7) -0.0008(6)
C5 0.0157(8) 0.0178(9) 0.0161(7) -0.0009(7) 0.0073(6) 0.0013(6)
C6 0.0145(8) 0.0104(8) 0.0178(7) -0.0013(6) 0.0098(6) 0.0000(6)
C7 0.0157(8) 0.0170(8) 0.0152(7) -0.0004(7) 0.0082(7) -0.0016(6)
C8 0.0115(8) 0.0174(8) 0.0183(8) 0.0000(6) 0.0070(6) -0.0001(6)
C9 0.0168(8) 0.0114(8) 0.0206(8) 0.0000(6) 0.0129(7) 0.0004(6)
C10 0.0163(8) 0.0158(8) 0.0149(7) -0.0015(6) 0.0078(6) -0.0006(6)
C11 0.0129(8) 0.0148(8) 0.0169(7) -0.0004(6) 0.0065(6) 0.0003(6)

loop_
_atom_type_symbol
_atom_type_description
_atom_type_scat_dispersion_real
_atom_type_scat_dispersion_imag
_atom_type_scat_source
C C 0.0033 0.0016 'International Tables Vol C Tables 4.2.6.8 and 6.1.1.4'
H H 0.0000 0.0000 'International Tables Vol C Tables 4.2.6.8 and 6.1.1.4'
N N 0.0061 0.0033 'International Tables Vol C Tables 4.2.6.8 and 6.1.1.4'
O O 0.0106 0.0060 'International Tables Vol C Tables 4.2.6.8 and 6.1.1.4'
Cl Cl 0.1484 0.1585 'International Tables Vol C Tables 4.2.6.8 and 6.1.1.4'

loop_
_geom_angle_atom_site_label_1
_geom_angle_atom_site_label_2
_geom_angle_atom_site_label_3
_geom_angle
C1 N1 C6 131.43(14)
C1 N1 H1n 113.1(12)
C6 N1 H1n 115.4(12)
C5 N2 C1 118.99(14)
O2 N3 O1 121.71(14)
O2 N3 C2 118.75(13)
O1 N3 C2 119.54(13)
N2 C1 N1 118.36(14)
N2 C1 C2 119.48(14)
N1 C1 C2 122.15(14)
C3 C2 C1 120.01(15)
C3 C2 N3 117.09(14)
C1 C2 N3 122.88(14)
C4 C3 C2 119.25(15)
C4 C3 H3 120.4
C2 C3 H3 120.4
C3 C4 C5 117.45(15)
C3 C4 H4 121.3
C5 C4 H4 121.3
N2 C5 C4 124.83(15)
N2 C5 H5 117.6
C4 C5 H5 117.6
C11 C6 C7 119.45(15)
C11 C6 N1 114.64(14)
C7 C6 N1 125.90(14)
C8 C7 C6 119.47(14)
C8 C7 H7 120.3
C6 C7 H7 120.3
C9 C8 C7 120.22(15)
C9 C8 H8 119.9
C7 C8 H8 119.9
C8 C9 C10 120.84(15)
C8 C9 Cl1 120.15(13)
C10 C9 Cl1 119.02(12)
C11 C10 C9 119.08(15)
C11 C10 H10 120.5
C9 C10 H10 120.5
C10 C11 C6 120.93(15)
C10 C11 H11 119.5
C6 C11 H11 119.5

loop_
_geom_bond_atom_site_label_1
_geom_bond_atom_site_label_2
_geom_bond_distance
Cl1 C9 1.7400(16)
O1 N3 1.2408(18)
O2 N3 1.2312(18)
N1 C1 1.353(2)
N1 C6 1.412(2)
N1 H1n 0.87(2)
N2 C5 1.327(2)
N2 C1 1.346(2)
N3 C2 1.440(2)
C1 C2 1.426(2)
C2 C3 1.389(2)
C3 C4 1.372(2)
C3 H3 0.9500
C4 C5 1.389(2)
C4 H4 0.9500
C5 H5 0.9500
C6 C11 1.393(2)
C6 C7 1.393(2)
C7 C8 1.387(2)
C7 H7 0.9500
C8 C9 1.378(2)
C8 H8 0.9500
C9 C10 1.386(2)
C10 C11 1.376(2)
C10 H10 0.9500
C11 H11 0.9500

loop_
_geom_hbond_atom_site_label_D
_geom_hbond_atom_site_label_H
_geom_hbond_atom_site_label_A
_geom_hbond_site_symmetry_A
_geom_hbond_distance_DH
_geom_hbond_distance_HA
_geom_hbond_distance_DA
_geom_hbond_angle_DHA
N1 H1n O1 . 0.87(2) 1.91(2) 2.6280(18) 138.2(17)
C7 H7 N2 . 0.95 2.31 2.909(2) 120
C3 H3 O2 5_586 0.95 2.48 3.340(3) 152

loop_
_geom_torsion_atom_site_label_1
_geom_torsion_atom_site_label_2
_geom_torsion_atom_site_label_3
_geom_torsion_atom_site_label_4
_geom_torsion
C5 N2 C1 N1 -178.05(15)
C5 N2 C1 C2 0.7(2)
C6 N1 C1 N2 -4.5(3)
C6 N1 C1 C2 176.74(16)
N2 C1 C2 C3 -0.7(2)
N1 C1 C2 C3 177.97(16)
N2 C1 C2 N3 177.63(14)
N1 C1 C2 N3 -3.7(3)
O2 N3 C2 C3 4.2(2)
O1 N3 C2 C3 -176.53(15)
O2 N3 C2 C1 -174.27(15)
O1 N3 C2 C1 5.0(2)
C1 C2 C3 C4 0.3(3)
N3 C2 C3 C4 -178.19(15)
C2 C3 C4 C5 0.2(3)
C1 N2 C5 C4 -0.2(3)
C3 C4 C5 N2 -0.2(3)
C1 N1 C6 C11 175.03(16)
C1 N1 C6 C7 -6.0(3)
C11 C6 C7 C8 0.9(2)
N1 C6 C7 C8 -178.01(15)
C6 C7 C8 C9 -0.5(3)
C7 C8 C9 C10 -0.3(3)
C7 C8 C9 Cl1 179.57(13)
C8 C9 C10 C11 0.8(2)
Cl1 C9 C10 C11 -179.10(13)
C9 C10 C11 C6 -0.4(3)
C7 C6 C11 C10 -0.4(2)
N1 C6 C11 C10 178.60(15)

loop_
_cod_related_entry_id
_cod_related_entry_database
_cod_related_entry_code
1 ChemSpider 2353216
